data_1521171
loop_
_publ_author_name
'Hodges, J.P.'
'Kimball, C.W.'
'Short, S.'
'Jorgensen, J.D.'
'Dabrowski, B.'
'Xiong, X.'
'Mini, S.M.'

_publ_section_title
;
 Evolution of oxygen-vacancy ordered crystal structures in the perovskite
 series Srn Fen O3n-1 (n = 2, 4, 8 and infinity), and the relationship to
 electronic and magnetic properties
;
_journal_name_full 'Journal of Solid State Chemistry'
_journal_page_first 190
_journal_page_last 209
_journal_volume 151
_journal_year 2000
_chemical_formula_sum 'Fe4 O11 Sr4'
_chemical_name_systematic 'Sr4 Fe4 O11'
_space_group_IT_number 65
_symmetry_space_group_name_Hall '-C 2 2'
_symmetry_space_group_name_H-M 'C m m m'
_cell_angle_alpha 90
_cell_angle_beta 90
_cell_angle_gamma 90
_cell_formula_units_Z 2
_cell_length_a 10.974
_cell_length_b 7.702
_cell_length_c 5.473
_cell_volume 462.588
_citation_journal_id_ASTM JSSCBI
_cod_data_source_file Hodges_JSSCBI_2000_1853.cif
_cod_data_source_block Fe4O11Sr4
_cod_original_cell_volume 462.5875
_cod_database_code 1521171

loop_
_symmetry_equiv_pos_as_xyz
x,y,z
-x,-y,z
x,-y,-z
-x,y,-z
-x,-y,-z
x,y,-z
-x,y,z
x,-y,z
x+1/2,y+1/2,z
-x+1/2,-y+1/2,z
x+1/2,-y+1/2,-z
-x+1/2,y+1/2,-z
-x+1/2,-y+1/2,-z
x+1/2,y+1/2,-z
-x+1/2,y+1/2,z
x+1/2,-y+1/2,z

loop_
_atom_site_label
_atom_site_type_symbol
_atom_site_fract_x
_atom_site_fract_y
_atom_site_fract_z
_atom_site_occupancy
_atom_site_U_iso_or_equiv
Fe2 Fe+3 0.25 0.25 0.5 1 0.0
O2 O-2 0.2695 0 0.5 1 0.0
Sr2 Sr+2 0 0 0.5 1 0.0
Sr3 Sr+2 0.2588 0 0 1 0.0
Fe1 Fe+4 0.5 0.247 0 1 0.0
O3 O-2 0.3804 0.2761 0.2359 1 0.0
Sr1 Sr+2 0.5 0 0.5 1 0.0
O1 O-2 0.5 0 0 1 0.0
